data_1560713
loop_
_publ_author_name
'Mesbah, Adel'
'Prakash, Jai'
'Beard, Jessica C.'
'Malliakas, Christos D.'
'Leb\`egue, S\'ebastien'
'Ibers, James A.'

_publ_section_title
;
 Syntheses, modulated crystal structures of Ba6&#x2212;2xU2+xAg4Se12
 (x&#x202F;=&#x202F;0 and 0.5), and crystal structure and spectroscopy of
 Sr4Th2.78Cu4S12
;
_journal_name_full 'Journal of Solid State Chemistry'
_journal_page_first 30
_journal_page_last 35
_journal_paper_doi 10.1016/j.jssc.2018.08.025
_journal_volume 268
_journal_year 2018
_chemical_formula_moiety '0.5(Cu8 S24 Sr8 Th6)'
_chemical_formula_sum 'Cu4 S12 Sr4 Th3'
_chemical_formula_weight 1685.48
_space_group_crystal_system orthorhombic
_space_group_IT_number 31
_space_group_name_Hall 'P 2ac -2'
_space_group_name_H-M_alt 'P m n 21'
_atom_sites_solution_hydrogens .
_cell_angle_alpha 90
_cell_angle_beta 90
_cell_angle_gamma 90
_cell_formula_units_Z 2
_cell_length_a 8.2292(3)
_cell_length_b 11.5252(4)
_cell_length_c 11.1483(4)
_cell_measurement_reflns_used 9929
_cell_measurement_temperature 100
_cell_measurement_theta_max 35.580
_cell_measurement_theta_min 2.542
_cell_volume 1057.34(7)
_computing_cell_refinement 'SAINT v8.37A (Bruker, 2015)'
_computing_data_collection 'APEX2 V2014.11-0 (Bruker, 2014)'
_computing_data_reduction 'SAINT v8.37A (Bruker, 2015)'
_computing_molecular_graphics 'Olex2 (Dolomanov et al., 2009)'
_computing_publication_material 'Olex2 (Dolomanov et al., 2009)'
_computing_structure_refinement 'ShelXL (Sheldrick, 2015)'
_diffrn_ambient_temperature 100
_diffrn_detector_area_resol_mean 8
_diffrn_measured_fraction_theta_full 0.998
_diffrn_measured_fraction_theta_max 0.998
_diffrn_measurement_device_type 'Bruker Kappa APEX CCD area detector'
_diffrn_measurement_method '\w and \f scans'
_diffrn_radiation_monochromator 'Quazar optics'
_diffrn_radiation_type MoK\a
_diffrn_radiation_wavelength 0.71073
_diffrn_reflns_av_R_equivalents 0.0267
_diffrn_reflns_av_unetI/netI 0.0185
_diffrn_reflns_Laue_measured_fraction_full 0.998
_diffrn_reflns_Laue_measured_fraction_max 0.998
_diffrn_reflns_limit_h_max 11
_diffrn_reflns_limit_h_min -9
_diffrn_reflns_limit_k_max 16
_diffrn_reflns_limit_k_min -16
_diffrn_reflns_limit_l_max 15
_diffrn_reflns_limit_l_min -15
_diffrn_reflns_number 20670
_diffrn_reflns_point_group_measured_fraction_full 0.999
_diffrn_reflns_point_group_measured_fraction_max 0.998
_diffrn_reflns_theta_full 25.242
_diffrn_reflns_theta_max 30.000
_diffrn_reflns_theta_min 2.542
_diffrn_source microsource
_diffrn_standards_number 0
_exptl_absorpt_coefficient_mu 36.110
_exptl_absorpt_correction_T_max 0.7471
_exptl_absorpt_correction_T_min 0.4422
_exptl_absorpt_correction_type multi-scan
_exptl_absorpt_process_details
'SADABS-2014/5 (Bruker,2014/5) was used for absorption correction. wR2(int) was 0.0706 before and 0.0437 after correction. The Ratio of minimum to maximum transmission is 0.5919. The \l/2 correction factor is Not present.'
_exptl_crystal_colour black
_exptl_crystal_colour_primary black
_exptl_crystal_density_diffrn 5.294
_exptl_crystal_description needle
_exptl_crystal_F_000 1460
_exptl_crystal_size_max 0.412
_exptl_crystal_size_mid 0.036
_exptl_crystal_size_min 0.025
_refine_diff_density_max 2.639
_refine_diff_density_min -3.139
_refine_diff_density_rms 0.450
_refine_ls_abs_structure_details
;
 Refined as an inversion twin.
;
_refine_ls_abs_structure_Flack 0.51(3)
_refine_ls_extinction_coef 0.00079(8)
_refine_ls_extinction_expression Fc^*^=kFc[1+0.001xFc^2^\l^3^/sin(2\q)]^-1/4^
_refine_ls_extinction_method 'SHELXL-2016/6 (Sheldrick 2016)'
_refine_ls_goodness_of_fit_ref 1.109
_refine_ls_hydrogen_treatment undef
_refine_ls_matrix_type full
_refine_ls_number_parameters 132
_refine_ls_number_reflns 3268
_refine_ls_number_restraints 2
_refine_ls_restrained_S_all 1.109
_refine_ls_R_factor_all 0.0323
_refine_ls_R_factor_gt 0.0266
_refine_ls_shift/su_max 0.000
_refine_ls_shift/su_mean 0.000
_refine_ls_structure_factor_coef Fsqd
_refine_ls_weighting_details 'w=1/[\s^2^(Fo^2^)+(0.0225P)^2^+10.4653P] where P=(Fo^2^+2Fc^2^)/3'
_refine_ls_weighting_scheme calc
_refine_ls_wR_factor_gt 0.0620
_refine_ls_wR_factor_ref 0.0649
_reflns_Friedel_coverage 0.910
_reflns_Friedel_fraction_full 0.999
_reflns_Friedel_fraction_max 0.998
_reflns_number_gt 2830
_reflns_number_total 3268
_reflns_threshold_expression 'I > 2\s(I)'
_cod_data_source_file Sr4Cu4Th3S12_SUMP.CIF
_cod_data_source_block mo_p8_0m_th_vacancies
_cod_database_code 1560713
_shelx_space_group_comment
;
The symmetry employed for this shelxl refinement is uniquely defined
by the following loop, which should always be used as a source of
symmetry information in preference to the above space-group names.
They are only intended as comments.
;
_shelx_estimated_absorpt_t_max 0.465
_shelx_estimated_absorpt_t_min 0.024
_olex2_refinement_description
;
1. Twinned data refinement
 Scales: 0.49(3)
 0.51(3)
2. Others
 0.5*[Sof(Th1)]+1*[Sof(Th2)]+0.5*[Sof(Th3)]=1.5 with esd of 0.0001
;
_olex2_submission_special_instructions 'No special instructions were received'

loop_
_space_group_symop_operation_xyz
'x, y, z'
'-x+1/2, -y, z+1/2'
'x+1/2, -y, z+1/2'
'-x, y, z'

loop_
_atom_site_label
_atom_site_type_symbol
_atom_site_fract_x
_atom_site_fract_y
_atom_site_fract_z
_atom_site_U_iso_or_equiv
_atom_site_adp_type
_atom_site_occupancy
_atom_site_site_symmetry_order
_atom_site_calc_flag
_atom_site_refinement_flags_posn
_atom_site_refinement_flags_adp
_atom_site_refinement_flags_occupancy
_atom_site_disorder_assembly
_atom_site_disorder_group
Th1 Th 0.000000 0.43446(7) 0.0104(3) 0.0143(2) Uani 0.918(3) 2 d S T P . .
Th2 Th -0.24978(5) 0.06551(7) -0.00816(6) 0.0083(2) Uani 0.700(2) 1 d . . . . .
Th3 Th 0.500000 0.43328(13) 0.0112(6) 0.0275(4) Uani 0.681(3) 2 d S T P . .
Sr1 Sr 0.500000 0.24407(16) 0.68529(19) 0.0118(4) Uani 1 2 d S T P . .
Sr2 Sr 0.24921(11) 0.74430(14) 0.81959(16) 0.0108(3) Uani 1 1 d . . . . .
Sr3 Sr 0.000000 0.24442(16) 0.68264(19) 0.0119(4) Uani 1 2 d S T P . .
Cu1 Cu 0.500000 0.0376(2) 0.2569(3) 0.0137(5) Uani 1 2 d S T P . .
Cu2 Cu 0.000000 0.0394(2) 0.2566(3) 0.0139(5) Uani 1 2 d S T P . .
Cu3 Cu 0.75119(15) 0.46336(19) 0.7462(2) 0.0120(5) Uani 1 1 d . . . . .
S1 S 1.000000 0.5554(4) 0.7832(6) 0.0108(10) Uani 1 2 d S T P . .
S2 S 0.7562(3) 0.3071(4) 0.8848(5) 0.0116(8) Uani 1 1 d . . . . .
S3 S 0.000000 0.1111(4) 0.4545(5) 0.0101(9) Uani 1 2 d S T P . .
S4 S 0.500000 0.1875(4) 0.1137(7) 0.0161(11) Uani 1 2 d S T P . .
S5 S 0.7443(4) 0.3922(4) 0.5541(5) 0.0163(9) Uani 1 1 d . . . . .
S6 S 0.500000 0.1099(4) 0.4548(5) 0.0100(9) Uani 1 2 d S T P . .
S7 S 0.2492(3) -0.0570(4) 0.2267(6) 0.0173(10) Uani 1 1 d . . . . .
S8 S 0.500000 0.5561(4) 0.7725(6) 0.0122(11) Uani 1 2 d S T P . .
S9 S 0.000000 0.1907(5) 0.1126(6) 0.0155(11) Uani 1 2 d S T P . .

loop_
_atom_site_aniso_label
_atom_site_aniso_U_11
_atom_site_aniso_U_22
_atom_site_aniso_U_33
_atom_site_aniso_U_23
_atom_site_aniso_U_13
_atom_site_aniso_U_12
Th1 0.0135(3) 0.0125(3) 0.0168(5) 0.0012(5) 0.000 0.000
Th2 0.0089(3) 0.0091(3) 0.0067(4) -0.0024(4) -0.00004(16) 0.00008(15)
Th3 0.0236(6) 0.0308(6) 0.0282(10) 0.0028(10) 0.000 0.000
Sr1 0.0109(9) 0.0125(8) 0.0121(11) 0.0008(8) 0.000 0.000
Sr2 0.0095(7) 0.0115(7) 0.0115(8) 0.0004(6) 0.0000(3) 0.0002(3)
Sr3 0.0117(9) 0.0130(8) 0.0109(10) 0.0007(7) 0.000 0.000
Cu1 0.0145(13) 0.0136(12) 0.0130(13) -0.0003(10) 0.000 0.000
Cu2 0.0150(13) 0.0131(12) 0.0137(13) 0.0000(10) 0.000 0.000
Cu3 0.0113(11) 0.0130(9) 0.0116(11) -0.0002(9) -0.0004(5) -0.0001(4)
S1 0.009(2) 0.0080(18) 0.015(3) 0.0005(18) 0.000 0.000
S2 0.0160(19) 0.0099(17) 0.0088(18) 0.0000(13) 0.0015(12) 0.0012(9)
S3 0.015(2) 0.0097(18) 0.0059(18) -0.0041(16) 0.000 0.000
S4 0.020(2) 0.012(2) 0.016(3) -0.0009(18) 0.000 0.000
S5 0.019(2) 0.0156(19) 0.015(2) 0.0011(17) 0.0015(13) 0.0021(10)
S6 0.014(2) 0.0092(18) 0.0066(19) -0.0034(16) 0.000 0.000
S7 0.013(2) 0.019(2) 0.020(2) -0.0001(19) -0.0002(9) 0.0002(10)
S8 0.010(2) 0.0086(18) 0.018(3) -0.002(2) 0.000 0.000
S9 0.019(2) 0.015(2) 0.013(2) -0.0006(18) 0.000 0.000

loop_
_atom_type_symbol
_atom_type_description
_atom_type_scat_dispersion_real
_atom_type_scat_dispersion_imag
_atom_type_scat_source
Cu Cu 0.3201 1.2651 'International Tables Vol C Tables 4.2.6.8 and 6.1.1.4'
S S 0.1246 0.1234 'International Tables Vol C Tables 4.2.6.8 and 6.1.1.4'
Sr Sr -1.5307 3.2498 'International Tables Vol C Tables 4.2.6.8 and 6.1.1.4'
Th Th -7.2400 8.8979 'International Tables Vol C Tables 4.2.6.8 and 6.1.1.4'

loop_
_geom_angle_atom_site_label_1
_geom_angle_atom_site_label_2
_geom_angle_atom_site_label_3
_geom_angle
_geom_angle_site_symmetry_1
_geom_angle_site_symmetry_3
Cu3 Th1 Th3 124.78(17) 4_654 1_455
Cu3 Th1 Th3 125.63(16) 3_464 1_455
Cu3 Th1 Th3 55.50(11) 1_454 1_455
Cu3 Th1 Th3 54.30(10) 2_564 1_455
Cu3 Th1 Cu3 71.33(9) 3_464 2_564
Cu3 Th1 Cu3 104.130(12) 3_464 4_654
Cu3 Th1 Cu3 155.07(3) 2_564 4_654
Cu3 Th1 Cu3 155.07(3) 3_464 1_454
Cu3 Th1 Cu3 104.130(12) 2_564 1_454
Cu3 Th1 Cu3 69.27(9) 1_454 4_654
S1 Th1 Th3 90.20(12) 1_454 1_455
S1 Th1 Cu3 40.46(7) 1_454 1_454
S1 Th1 Cu3 119.31(9) 1_454 2_564
S1 Th1 Cu3 40.46(7) 1_454 4_654
S1 Th1 Cu3 119.31(9) 1_454 3_464
S1 Th1 S8 149.06(12) 1_454 2_564
S1 Th1 S9 140.89(19) 1_454 .
S2 Th1 Th3 134.63(15) 4_654 1_455
S2 Th1 Th3 45.26(11) 1_454 1_455
S2 Th1 Cu3 97.17(9) 1_454 2_564
S2 Th1 Cu3 160.87(16) 1_454 3_464
S2 Th1 Cu3 97.17(9) 4_654 3_464
S2 Th1 Cu3 92.63(15) 4_654 1_454
S2 Th1 Cu3 41.11(11) 1_454 1_454
S2 Th1 Cu3 41.11(11) 4_654 4_654
S2 Th1 Cu3 160.87(16) 4_654 2_564
S2 Th1 Cu3 92.63(14) 1_454 4_654
S2 Th1 S1 79.50(15) 4_654 1_454
S2 Th1 S1 79.50(15) 1_454 1_454
S2 Th1 S2 89.37(17) 1_454 4_654
S2 Th1 S5 87.07(12) 4_654 3_464
S2 Th1 S5 158.75(19) 1_454 3_464
S2 Th1 S5 87.07(12) 1_454 2_564
S2 Th1 S5 158.75(19) 4_654 2_564
S2 Th1 S8 120.64(14) 4_654 2_564
S2 Th1 S8 120.64(14) 1_454 2_564
S2 Th1 S9 73.02(10) 1_454 .
S2 Th1 S9 73.02(10) 4_654 .
S5 Th1 Th3 134.51(9) 3_464 1_455
S5 Th1 Th3 45.80(8) 2_564 1_455
S5 Th1 Cu3 71.14(12) 3_464 4_654
S5 Th1 Cu3 118.13(14) 3_464 1_454
S5 Th1 Cu3 118.13(14) 2_564 4_654
S5 Th1 Cu3 92.94(13) 3_464 2_564
S5 Th1 Cu3 92.94(13) 2_564 3_464
S5 Th1 Cu3 40.20(13) 2_564 2_564
S5 Th1 Cu3 71.14(12) 2_564 1_454
S5 Th1 Cu3 40.20(13) 3_464 3_464
S5 Th1 S1 79.25(15) 3_464 1_454
S5 Th1 S1 79.25(15) 2_564 1_454
S5 Th1 S5 88.71(16) 3_464 2_564
S5 Th1 S8 78.77(15) 2_564 2_564
S5 Th1 S8 78.77(15) 3_464 2_564
S5 Th1 S9 125.46(14) 2_564 .
S5 Th1 S9 125.46(14) 3_464 .
S8 Th1 Th3 89.89(14) 2_564 1_455
S8 Th1 Cu3 144.45(5) 2_564 4_654
S8 Th1 Cu3 41.12(7) 2_564 3_464
S8 Th1 Cu3 144.45(5) 2_564 1_454
S8 Th1 Cu3 41.12(7) 2_564 2_564
S8 Th1 S9 70.04(17) 2_564 .
S9 Th1 Th3 89.78(5) . 1_455
S9 Th1 Cu3 113.14(12) . 1_454
S9 Th1 Cu3 91.66(13) . 2_564
S9 Th1 Cu3 113.14(12) . 4_654
S9 Th1 Cu3 91.66(13) . 3_464
Cu1 Th2 Th2 54.45(3) 2_554 4
Cu1 Th2 Th2 124.71(3) 1_455 4
Cu1 Th2 Cu1 155.04(3) 2_554 1_455
Cu1 Th2 Cu2 71.05(5) 2_554 2_454
Cu1 Th2 Cu2 104.28(3) 2_554 .
Cu2 Th2 Th2 55.29(3) . 4
Cu2 Th2 Th2 125.49(3) 2_454 4
Cu2 Th2 Cu1 104.09(3) 2_454 1_455
Cu2 Th2 Cu1 69.42(5) . 1_455
Cu2 Th2 Cu2 155.07(3) 2_454 .
S2 Th2 Th2 89.07(5) 1_454 4
S2 Th2 Cu1 114.38(10) 1_454 1_455
S2 Th2 Cu1 90.45(11) 1_454 2_554
S2 Th2 Cu2 91.80(11) 1_454 2_454
S2 Th2 Cu2 112.93(10) 1_454 .
S3 Th2 Th2 134.75(7) 2_454 4
S3 Th2 Cu1 94.01(10) 2_454 2_554
S3 Th2 Cu1 69.74(11) 2_454 1_455
S3 Th2 Cu2 117.34(11) 2_454 .
S3 Th2 Cu2 41.31(11) 2_454 2_454
S3 Th2 S2 126.50(11) 2_454 1_454
S3 Th2 S7 80.36(13) 2_454 3_454
S3 Th2 S7 78.24(13) 2_454 4
S4 Th2 Th2 136.48(9) 1_455 4
S4 Th2 Cu1 160.50(16) 1_455 2_554
S4 Th2 Cu1 40.54(14) 1_455 1_455
S4 Th2 Cu2 93.61(14) 1_455 .
S4 Th2 Cu2 95.83(11) 1_455 2_454
S4 Th2 S2 75.23(12) 1_455 1_454
S4 Th2 S3 84.39(12) 1_455 2_454
S4 Th2 S6 157.42(17) 1_455 2_554
S4 Th2 S7 79.34(17) 1_455 4
S4 Th2 S7 119.51(16) 1_455 3_454
S4 Th2 S9 92.65(16) 1_455 .
S6 Th2 Th2 45.11(7) 2_554 4
S6 Th2 Cu1 117.14(11) 2_554 1_455
S6 Th2 Cu1 41.51(12) 2_554 2_554
S6 Th2 Cu2 93.92(10) 2_554 2_454
S6 Th2 Cu2 69.89(11) 2_554 .
S6 Th2 S2 124.79(11) 2_554 1_454
S6 Th2 S3 89.64(12) 2_554 2_454
S6 Th2 S7 78.13(13) 2_554 4
S6 Th2 S7 80.63(13) 2_554 3_454
S7 Th2 Th2 89.91(5) 4 4
S7 Th2 Th2 90.16(5) 3_454 4
S7 Th2 Cu1 41.41(7) 3_454 2_554
S7 Th2 Cu1 119.44(9) 4 2_554
S7 Th2 Cu1 40.48(7) 4 1_455
S7 Th2 Cu1 144.32(6) 3_454 1_455
S7 Th2 Cu2 144.70(6) 3_454 .
S7 Th2 Cu2 41.24(7) 3_454 2_454
S7 Th2 Cu2 40.51(7) 4 .
S7 Th2 Cu2 119.34(9) 4 2_454
S7 Th2 S2 68.72(15) 3_454 1_454
S7 Th2 S2 141.52(15) 4 1_454
S7 Th2 S7 149.76(7) 3_454 4
S9 Th2 Th2 43.84(9) . 4
S9 Th2 Cu1 93.98(14) . 1_455
S9 Th2 Cu1 95.79(11) . 2_554
S9 Th2 Cu2 40.98(14) . .
S9 Th2 Cu2 160.19(16) . 2_454
S9 Th2 S2 73.08(12) . 1_454
S9 Th2 S3 158.03(17) . 2_454
S9 Th2 S6 84.80(12) . 2_554
S9 Th2 S7 79.82(17) . 4
S9 Th2 S7 119.42(16) . 3_454
Cu3 Th3 Th1 125.46(19) 3_464 1_655
Cu3 Th3 Th1 124.7(2) 4_654 1_655
Cu3 Th3 Th1 55.06(9) 1_554 1_655
Cu3 Th3 Th1 54.60(8) 2_664 1_655
Cu3 Th3 Cu3 103.998(19) 3_464 4_654
Cu3 Th3 Cu3 154.62(6) 2_664 4_654
Cu3 Th3 Cu3 103.998(19) 2_664 1_554
Cu3 Th3 Cu3 69.60(13) 4_654 1_554
Cu3 Th3 Cu3 70.85(13) 2_664 3_464
Cu3 Th3 Cu3 154.62(6) 3_464 1_554
S1 Th3 Th1 90.11(14) 2_664 1_655
S1 Th3 Cu3 144.16(7) 2_664 4_654
S1 Th3 Cu3 40.92(9) 2_664 3_464
S1 Th3 Cu3 144.16(7) 2_664 1_554
S1 Th3 Cu3 40.92(9) 2_664 2_664
S1 Th3 S4 70.5(2) 2_664 .
S2 Th3 Th1 136.21(19) 4_654 1_655
S2 Th3 Th1 43.89(9) 1_554 1_655
S2 Th3 Cu3 96.15(11) 1_554 2_664
S2 Th3 Cu3 96.15(11) 4_654 3_464
S2 Th3 Cu3 40.78(13) 4_654 4_654
S2 Th3 Cu3 93.8(2) 4_654 1_554
S2 Th3 Cu3 40.78(13) 1_554 1_554
S2 Th3 Cu3 93.8(2) 1_554 4_654
S2 Th3 Cu3 160.6(2) 1_554 3_464
S2 Th3 Cu3 160.6(2) 4_654 2_664
S2 Th3 S1 120.20(17) 1_554 2_664
S2 Th3 S1 120.20(17) 4_654 2_664
S2 Th3 S2 92.3(2) 4_654 1_554
S2 Th3 S4 73.69(10) 4_654 .
S2 Th3 S4 73.69(10) 1_554 .
S2 Th3 S5 84.42(12) 4_654 3_464
S2 Th3 S5 84.42(12) 1_554 2_664
S2 Th3 S5 158.7(3) 4_654 2_664
S2 Th3 S5 158.7(3) 1_554 3_464
S2 Th3 S8 78.9(2) 1_554 1_554
S2 Th3 S8 78.9(2) 4_654 1_554
S4 Th3 Th1 90.22(5) . 1_655
S4 Th3 Cu3 92.01(18) . 2_664
S4 Th3 Cu3 113.20(14) . 1_554
S4 Th3 Cu3 92.01(18) . 3_464
S4 Th3 Cu3 113.20(14) . 4_654
S5 Th3 Th1 135.35(10) 3_464 1_655
S5 Th3 Th1 44.34(8) 2_664 1_655
S5 Th3 Cu3 93.63(16) 3_464 2_664
S5 Th3 Cu3 118.29(17) 3_464 1_554
S5 Th3 Cu3 70.11(13) 2_664 1_554
S5 Th3 Cu3 93.63(16) 2_664 3_464
S5 Th3 Cu3 118.29(17) 2_664 4_654
S5 Th3 Cu3 70.11(13) 3_464 4_654
S5 Th3 Cu3 40.22(13) 2_664 2_664
S5 Th3 Cu3 40.22(13) 3_464 3_464
S5 Th3 S1 78.98(18) 3_464 2_664
S5 Th3 S1 78.98(18) 2_664 2_664
S5 Th3 S4 124.87(17) 3_464 .
S5 Th3 S4 124.87(17) 2_664 .
S5 Th3 S5 91.01(16) 2_664 3_464
S5 Th3 S8 79.79(14) 2_664 1_554
S5 Th3 S8 79.79(14) 3_464 1_554
S8 Th3 Th1 89.80(12) 1_554 1_655
S8 Th3 Cu3 40.10(10) 1_554 1_554
S8 Th3 Cu3 119.77(8) 1_554 2_664
S8 Th3 Cu3 40.10(10) 1_554 4_654
S8 Th3 Cu3 119.77(8) 1_554 3_464
S8 Th3 S1 149.52(14) 1_554 2_664
S8 Th3 S4 140.0(3) 1_554 .
Sr3 Sr1 Sr3 179.17(5) 1_655 .
Cu2 Sr1 Sr3 90.15(3) 2 .
Cu2 Sr1 Sr3 90.15(3) 2 1_655
Cu3 Sr1 Sr3 51.75(4) 4_655 .
Cu3 Sr1 Sr3 128.36(5) 4_655 1_655
Cu3 Sr1 Sr3 128.36(5) . .
Cu3 Sr1 Sr3 51.75(4) . 1_655
Cu3 Sr1 Cu2 133.49(7) 4_655 2
Cu3 Sr1 Cu2 133.49(7) . 2
Cu3 Sr1 Cu3 76.61(7) . 4_655
S2 Sr1 Sr3 48.35(9) 4_655 .
S2 Sr1 Sr3 132.40(9) . .
S2 Sr1 Sr3 132.40(9) 4_655 1_655
S2 Sr1 Sr3 48.35(9) . 1_655
S2 Sr1 Cu2 93.28(10) . 2
S2 Sr1 Cu2 93.28(10) 4_655 2
S2 Sr1 Cu3 95.52(10) 4_655 .
S2 Sr1 Cu3 42.81(9) . .
S2 Sr1 Cu3 42.81(9) 4_655 4_655
S2 Sr1 Cu3 95.52(10) . 4_655
S2 Sr1 S2 84.04(17) 4_655 .
S5 Sr1 Sr3 131.49(9) 4_655 1_655
S5 Sr1 Sr3 47.89(8) . 1_655
S5 Sr1 Sr3 47.89(8) 4_655 .
S5 Sr1 Sr3 131.49(9) . .
S5 Sr1 Cu2 131.66(9) . 2
S5 Sr1 Cu2 131.66(9) 4_655 2
S5 Sr1 Cu3 41.99(12) . .
S5 Sr1 Cu3 94.76(10) . 4_655
S5 Sr1 Cu3 94.76(10) 4_655 .
S5 Sr1 Cu3 41.99(12) 4_655 4_655
S5 Sr1 S2 76.45(14) . .
S5 Sr1 S2 131.16(14) 4_655 .
S5 Sr1 S2 76.45(14) 4_655 4_655
S5 Sr1 S2 131.16(14) . 4_655
S5 Sr1 S5 83.60(16) . 4_655
S6 Sr1 Sr3 89.67(3) . 1_655
S6 Sr1 Sr3 89.67(3) . .
S6 Sr1 Cu2 72.64(12) . 2
S6 Sr1 Cu3 124.43(9) . 4_655
S6 Sr1 Cu3 124.42(9) . .
S6 Sr1 S2 136.39(8) . .
S6 Sr1 S2 136.39(8) . 4_655
S6 Sr1 S5 82.89(15) . .
S6 Sr1 S5 82.89(15) . 4_655
S6 Sr1 S7 76.23(14) . 2
S6 Sr1 S7 76.23(14) . 3
S7 Sr1 Sr3 47.22(8) 3 1_655
S7 Sr1 Sr3 133.06(9) 3 .
S7 Sr1 Sr3 47.22(8) 2 .
S7 Sr1 Sr3 133.06(9) 2 1_655
S7 Sr1 Cu2 42.95(8) 3 2
S7 Sr1 Cu2 42.95(8) 2 2
S7 Sr1 Cu3 95.13(8) 3 .
S7 Sr1 Cu3 158.99(15) 3 4_655
S7 Sr1 Cu3 95.13(8) 2 4_655
S7 Sr1 Cu3 158.99(15) 2 .
S7 Sr1 S2 66.49(13) 2 4_655
S7 Sr1 S2 120.86(16) 3 4_655
S7 Sr1 S2 66.49(13) 3 .
S7 Sr1 S2 120.86(16) 2 .
S7 Sr1 S5 91.47(11) 2 4_655
S7 Sr1 S5 159.00(18) 3 4_655
S7 Sr1 S5 91.47(11) 3 .
S7 Sr1 S5 159.00(18) 2 .
S7 Sr1 S7 85.84(16) 2 3
Sr2 Sr2 Sr2 180.0 4 4_655
Cu1 Sr2 Sr2 51.82(3) 2_565 4
Cu1 Sr2 Sr2 128.18(3) 2_565 4_655
Cu1 Sr2 Cu3 133.02(7) 2_565 4_655
Cu2 Sr2 Sr2 128.55(3) 2_565 4
Cu2 Sr2 Sr2 51.45(3) 2_565 4_655
Cu2 Sr2 Cu1 76.72(6) 2_565 2_565
Cu2 Sr2 Cu3 132.74(7) 2_565 4_655
Cu3 Sr2 Sr2 89.94(3) 4_655 4
Cu3 Sr2 Sr2 90.06(3) 4_655 4_655
S1 Sr2 Sr2 132.80(7) 1_455 4_655
S1 Sr2 Sr2 47.20(7) 1_455 4
S1 Sr2 Cu1 95.63(8) 1_455 2_565
S1 Sr2 Cu2 159.70(15) 1_455 2_565
S1 Sr2 Cu3 42.86(7) 1_455 4_655
S1 Sr2 S3 156.99(17) 1_455 2_565
S1 Sr2 S4 69.06(13) 1_455 2_565
S1 Sr2 S5 74.59(15) 1_455 3_465
S1 Sr2 S6 90.41(11) 1_455 2_565
S1 Sr2 S8 85.61(12) 1_455 .
S1 Sr2 S9 120.83(18) 1_455 2_565
S3 Sr2 Sr2 132.59(7) 2_565 4
S3 Sr2 Sr2 47.41(7) 2_565 4_655
S3 Sr2 Cu1 96.21(9) 2_565 2_565
S3 Sr2 Cu2 43.22(11) 2_565 2_565
S3 Sr2 Cu3 130.65(9) 2_565 4_655
S3 Sr2 S4 131.15(14) 2_565 2_565
S3 Sr2 S5 82.43(14) 2_565 3_465
S3 Sr2 S6 84.84(12) 2_565 2_565
S3 Sr2 S9 77.89(14) 2_565 2_565
S4 Sr2 Sr2 49.79(9) 2_565 4
S4 Sr2 Sr2 130.21(9) 2_565 4_655
S4 Sr2 Cu1 42.40(11) 2_565 2_565
S4 Sr2 Cu2 93.61(10) 2_565 2_565
S4 Sr2 Cu3 93.57(12) 2_565 4_655
S4 Sr2 S9 80.61(16) 2_565 2_565
S5 Sr2 Sr2 90.76(6) 3_465 4_655
S5 Sr2 Sr2 89.24(6) 3_465 4
S5 Sr2 Cu1 124.24(10) 3_465 2_565
S5 Sr2 Cu2 125.31(10) 3_465 2_565
S5 Sr2 Cu3 73.14(10) 3_465 4_655
S5 Sr2 S4 137.56(10) 3_465 2_565
S5 Sr2 S9 138.63(11) 3_465 2_565
S6 Sr2 Sr2 47.75(7) 2_565 4
S6 Sr2 Sr2 132.25(7) 2_565 4_655
S6 Sr2 Cu1 43.20(11) 2_565 2_565
S6 Sr2 Cu2 96.25(9) 2_565 2_565
S6 Sr2 Cu3 130.89(9) 2_565 4_655
S6 Sr2 S4 77.68(14) 2_565 2_565
S6 Sr2 S5 81.47(13) 2_565 3_465
S6 Sr2 S9 131.62(14) 2_565 2_565
S8 Sr2 Sr2 47.23(7) . 4_655
S8 Sr2 Sr2 132.77(7) . 4
S8 Sr2 Cu1 157.49(15) . 2_565
S8 Sr2 Cu2 94.44(8) . 2_565
S8 Sr2 Cu3 42.83(7) . 4_655
S8 Sr2 S3 90.90(10) . 2_565
S8 Sr2 S4 119.35(17) . 2_565
S8 Sr2 S5 77.82(15) . 3_465
S8 Sr2 S6 159.24(17) . 2_565
S8 Sr2 S9 66.59(14) . 2_565
S9 Sr2 Sr2 130.39(9) 2_565 4
S9 Sr2 Sr2 49.61(9) 2_565 4_655
S9 Sr2 Cu1 94.01(10) 2_565 2_565
S9 Sr2 Cu2 42.75(11) 2_565 2_565
S9 Sr2 Cu3 92.94(12) 2_565 4_655
Sr1 Sr3 Sr1 179.17(5) 1_455 .
Cu1 Sr3 Sr1 89.85(3) 2 1_455
Cu1 Sr3 Sr1 89.85(3) 2 .
Cu3 Sr3 Sr1 127.94(5) 4_655 1_455
Cu3 Sr3 Sr1 51.95(4) 1_455 1_455
Cu3 Sr3 Sr1 51.95(4) 4_655 .
Cu3 Sr3 Sr1 127.94(5) 1_455 .
Cu3 Sr3 Cu1 133.04(7) 1_455 2
Cu3 Sr3 Cu1 133.04(7) 4_655 2
Cu3 Sr3 Cu3 75.99(7) 4_655 1_455
S2 Sr3 Sr1 129.91(10) 1_455 .
S2 Sr3 Sr1 129.91(10) 4_655 1_455
S2 Sr3 Sr1 49.34(9) 1_455 1_455
S2 Sr3 Sr1 49.34(9) 4_655 .
S2 Sr3 Cu1 92.66(10) 1_455 2
S2 Sr3 Cu1 92.66(10) 4_655 2
S2 Sr3 Cu3 43.14(9) 1_455 1_455
S2 Sr3 Cu3 93.81(10) 1_455 4_655
S2 Sr3 Cu3 43.14(9) 4_655 4_655
S2 Sr3 Cu3 93.81(10) 4_655 1_455
S2 Sr3 S2 80.57(18) 4_655 1_455
S3 Sr3 Sr1 90.32(3) . .
S3 Sr3 Sr1 90.32(3) . 1_455
S3 Sr3 Cu1 73.15(12) . 2
S3 Sr3 Cu3 125.09(9) . 4_655
S3 Sr3 Cu3 125.09(9) . 1_455
S3 Sr3 S2 137.92(9) . 1_455
S3 Sr3 S2 137.92(9) . 4_655
S3 Sr3 S5 83.51(15) . 1_455
S3 Sr3 S5 83.51(15) . 4_655
S3 Sr3 S7 76.69(14) . 3_455
S3 Sr3 S7 76.69(14) . 2
S5 Sr3 Sr1 133.70(9) 1_455 .
S5 Sr3 Sr1 133.70(9) 4_655 1_455
S5 Sr3 Sr1 46.92(8) 4_655 .
S5 Sr3 Sr1 46.92(8) 1_455 1_455
S5 Sr3 Cu1 130.87(9) 4_655 2
S5 Sr3 Cu1 130.87(9) 1_455 2
S5 Sr3 Cu3 95.79(11) 4_655 1_455
S5 Sr3 Cu3 41.84(12) 4_655 4_655
S5 Sr3 Cu3 95.79(11) 1_455 4_655
S5 Sr3 Cu3 41.84(12) 1_455 1_455
S5 Sr3 S2 130.89(14) 1_455 4_655
S5 Sr3 S2 76.48(14) 4_655 4_655
S5 Sr3 S2 76.48(14) 1_455 1_455
S5 Sr3 S2 130.89(14) 4_655 1_455
S5 Sr3 S5 86.78(16) 4_655 1_455
S7 Sr3 Sr1 132.82(9) 2 1_455
S7 Sr3 Sr1 46.89(8) 3_455 1_455
S7 Sr3 Sr1 132.82(9) 3_455 .
S7 Sr3 Sr1 46.89(8) 2 .
S7 Sr3 Cu1 42.99(8) 3_455 2
S7 Sr3 Cu1 42.99(8) 2 2
S7 Sr3 Cu3 157.87(15) 2 1_455
S7 Sr3 Cu3 95.00(8) 2 4_655
S7 Sr3 Cu3 95.00(8) 3_455 1_455
S7 Sr3 Cu3 157.87(15) 3_455 4_655
S7 Sr3 S2 66.90(13) 2 4_655
S7 Sr3 S2 119.28(16) 2 1_455
S7 Sr3 S2 66.90(13) 3_455 1_455
S7 Sr3 S2 119.28(16) 3_455 4_655
S7 Sr3 S5 160.19(18) 2 1_455
S7 Sr3 S5 90.25(11) 3_455 1_455
S7 Sr3 S5 160.19(18) 3_455 4_655
S7 Sr3 S5 90.25(11) 2 4_655
S7 Sr3 S7 85.94(15) 3_455 2
Th2 Cu1 Th2 165.10(8) 2 4
Th2 Cu1 Th2 165.10(8) 3 1_655
Th2 Cu1 Th2 69.42(6) 4 1_655
Th2 Cu1 Th2 107.710(16) 3 4
Th2 Cu1 Th2 107.710(16) 2 1_655
Th2 Cu1 Th2 71.11(6) 2 3
Sr2 Cu1 Th2 74.89(5) 2_564 3
Sr2 Cu1 Th2 75.69(5) 2_564 4
Sr2 Cu1 Th2 117.27(9) 2_564 2
Sr2 Cu1 Th2 117.27(9) 3_564 3
Sr2 Cu1 Th2 74.89(5) 3_564 2
Sr2 Cu1 Th2 117.17(9) 2_564 1_655
Sr2 Cu1 Th2 75.69(5) 3_564 1_655
Sr2 Cu1 Th2 117.17(9) 3_564 4
Sr2 Cu1 Sr2 76.35(7) 3_564 2_564
Sr2 Cu1 Sr3 141.81(3) 3_564 2_554
Sr2 Cu1 Sr3 141.81(3) 2_564 2_554
Sr3 Cu1 Th2 83.35(7) 2_554 1_655
Sr3 Cu1 Th2 81.78(6) 2_554 3
Sr3 Cu1 Th2 81.78(6) 2_554 2
Sr3 Cu1 Th2 83.35(7) 2_554 4
S4 Cu1 Th2 138.57(9) . 3
S4 Cu1 Th2 51.69(11) . 4
S4 Cu1 Th2 51.69(11) . 1_655
S4 Cu1 Th2 138.57(9) . 2
S4 Cu1 Sr2 65.59(13) . 2_564
S4 Cu1 Sr2 65.59(13) . 3_564
S4 Cu1 Sr3 122.96(18) . 2_554
S4 Cu1 S6 112.1(2) . .
S4 Cu1 S7 104.03(17) . 4_655
S4 Cu1 S7 104.03(17) . .
S6 Cu1 Th2 54.95(10) . 3
S6 Cu1 Th2 137.16(8) . 4
S6 Cu1 Th2 54.95(10) . 2
S6 Cu1 Th2 137.16(8) . 1_655
S6 Cu1 Sr2 62.33(10) . 3_564
S6 Cu1 Sr2 62.33(10) . 2_564
S6 Cu1 Sr3 124.97(16) . 2_554
S6 Cu1 S7 107.28(18) . 4_655
S6 Cu1 S7 107.28(18) . .
S7 Cu1 Th2 117.34(17) . 2
S7 Cu1 Th2 114.99(18) 4_655 4
S7 Cu1 Th2 117.34(17) 4_655 3
S7 Cu1 Th2 54.97(16) 4_655 1_655
S7 Cu1 Th2 56.05(17) 4_655 2
S7 Cu1 Th2 56.05(17) . 3
S7 Cu1 Th2 54.97(16) . 4
S7 Cu1 Th2 114.99(18) . 1_655
S7 Cu1 Sr2 80.76(12) . 2_564
S7 Cu1 Sr2 157.10(14) 4_655 2_564
S7 Cu1 Sr2 80.76(12) 4_655 3_564
S7 Cu1 Sr2 157.10(14) . 3_564
S7 Cu1 Sr3 61.10(12) 4_655 2_554
S7 Cu1 Sr3 61.10(12) . 2_554
S7 Cu1 S7 122.1(2) . 4_655
Th2 Cu2 Th2 107.608(16) 3 4
Th2 Cu2 Th2 164.53(8) 3 .
Th2 Cu2 Th2 70.99(6) 3 2_455
Th2 Cu2 Th2 164.53(8) 2_455 4
Th2 Cu2 Th2 107.607(16) 2_455 .
Th2 Cu2 Th2 69.42(6) . 4
Sr1 Cu2 Th2 83.55(7) 2_554 .
Sr1 Cu2 Th2 81.01(6) 2_554 3
Sr1 Cu2 Th2 83.55(7) 2_554 4
Sr1 Cu2 Th2 81.01(6) 2_554 2_455
Sr2 Cu2 Th2 117.73(9) 3_464 4
Sr2 Cu2 Th2 117.73(9) 2_564 .
Sr2 Cu2 Th2 75.86(5) 2_564 4
Sr2 Cu2 Th2 117.50(9) 3_464 3
Sr2 Cu2 Th2 117.50(9) 2_564 2_455
Sr2 Cu2 Th2 74.81(5) 2_564 3
Sr2 Cu2 Th2 75.85(5) 3_464 .
Sr2 Cu2 Th2 74.81(5) 3_464 2_455
Sr2 Cu2 Sr1 141.41(3) 3_464 2_554
Sr2 Cu2 Sr1 141.41(3) 2_564 2_554
Sr2 Cu2 Sr2 77.09(7) 2_564 3_464
S3 Cu2 Th2 137.44(8) . 4
S3 Cu2 Th2 137.44(8) . .
S3 Cu2 Th2 55.05(10) . 2_455
S3 Cu2 Th2 55.05(10) . 3
S3 Cu2 Sr1 124.22(16) . 2_554
S3 Cu2 Sr2 62.45(10) . 2_564
S3 Cu2 Sr2 62.45(10) . 3_464
S3 Cu2 S7 107.34(18) . .
S3 Cu2 S7 107.34(18) . 4
S3 Cu2 S9 112.1(2) . .
S7 Cu2 Th2 55.85(17) 4 2_455
S7 Cu2 Th2 55.85(17) . 3
S7 Cu2 Th2 114.79(18) 4 4
S7 Cu2 Th2 116.71(17) 4 3
S7 Cu2 Th2 114.79(18) . .
S7 Cu2 Th2 55.10(16) 4 .
S7 Cu2 Th2 55.10(16) . 4
S7 Cu2 Th2 116.71(17) . 2_455
S7 Cu2 Sr1 60.57(12) 4 2_554
S7 Cu2 Sr1 60.57(12) . 2_554
S7 Cu2 Sr2 158.02(14) 4 2_564
S7 Cu2 Sr2 80.93(11) . 2_564
S7 Cu2 Sr2 158.02(14) . 3_464
S7 Cu2 Sr2 80.93(11) 4 3_464
S7 Cu2 S7 121.0(2) 4 .
S7 Cu2 S9 104.53(17) . .
S7 Cu2 S9 104.53(17) 4 .
S9 Cu2 Th2 52.03(11) . 4
S9 Cu2 Th2 138.72(9) . 2_455
S9 Cu2 Th2 52.03(11) . .
S9 Cu2 Th2 138.72(9) . 3
S9 Cu2 Sr1 123.70(17) . 2_554
S9 Cu2 Sr2 65.77(13) . 3_464
S9 Cu2 Sr2 65.77(13) . 2_564
Th1 Cu3 Th1 165.53(8) 2_565 1_656
Th1 Cu3 Th3 69.44(6) 1_656 1_556
Th1 Cu3 Th3 107.68(10) 2_565 1_556
Th3 Cu3 Th1 107.95(10) 2_665 1_656
Th3 Cu3 Th1 71.09(6) 2_665 2_565
Th3 Cu3 Th3 165.48(9) 2_665 1_556
Sr1 Cu3 Th1 116.66(8) . 1_656
Sr1 Cu3 Th1 74.89(5) . 2_565
Sr1 Cu3 Th3 74.92(7) . 1_556
Sr1 Cu3 Th3 117.63(10) . 2_665
Sr1 Cu3 Sr2 141.63(5) . 4_655
Sr2 Cu3 Th1 81.89(6) 4_655 2_565
Sr2 Cu3 Th1 83.68(6) 4_655 1_656
Sr2 Cu3 Th3 83.83(6) 4_655 1_556
Sr2 Cu3 Th3 81.68(7) 4_655 2_665
Sr3 Cu3 Th1 75.77(6) 1_655 1_656
Sr3 Cu3 Th1 116.93(9) 1_655 2_565
Sr3 Cu3 Th3 116.91(8) 1_655 1_556
Sr3 Cu3 Th3 74.98(6) 1_655 2_665
Sr3 Cu3 Sr1 76.30(6) 1_655 .
Sr3 Cu3 Sr2 142.03(5) 1_655 4_655
S1 Cu3 Th1 119.31(17) . 2_565
S1 Cu3 Th1 53.22(15) . 1_656
S1 Cu3 Th3 58.1(2) . 2_665
S1 Cu3 Th3 113.51(17) . 1_556
S1 Cu3 Sr1 157.04(13) . .
S1 Cu3 Sr2 61.24(12) . 4_655
S1 Cu3 Sr3 80.96(12) . 1_655
S1 Cu3 S2 102.35(18) . .
S1 Cu3 S8 122.8(2) . .
S2 Cu3 Th1 138.15(11) . 2_565
S2 Cu3 Th1 52.24(11) . 1_656
S2 Cu3 Th3 136.78(11) . 2_665
S2 Cu3 Th3 53.58(10) . 1_556
S2 Cu3 Sr1 64.43(12) . .
S2 Cu3 Sr2 125.19(15) . 4_655
S2 Cu3 Sr3 63.41(12) . 1_655
S5 Cu3 Th1 53.99(11) . 2_565
S5 Cu3 Th1 138.10(11) . 1_656
S5 Cu3 Th3 135.49(12) . 1_556
S5 Cu3 Th3 56.11(13) . 2_665
S5 Cu3 Sr1 61.55(11) . .
S5 Cu3 Sr2 125.11(14) . 4_655
S5 Cu3 Sr3 62.94(11) . 1_655
S5 Cu3 S1 110.34(19) . .
S5 Cu3 S2 109.70(19) . .
S5 Cu3 S8 104.94(19) . .
S8 Cu3 Th1 55.07(16) . 2_565
S8 Cu3 Th1 116.16(19) . 1_656
S8 Cu3 Th3 55.86(18) . 1_556
S8 Cu3 Th3 116.73(16) . 2_665
S8 Cu3 Sr1 79.90(12) . .
S8 Cu3 Sr2 61.74(12) . 4_655
S8 Cu3 Sr3 156.20(13) . 1_655
S8 Cu3 S2 106.25(18) . .
Th1 S1 Th3 153.65(19) 1_656 2_665
Th1 S1 Sr2 103.28(17) 1_656 4_655
Th1 S1 Sr2 103.28(17) 1_656 1_655
Sr2 S1 Th3 95.93(15) 1_655 2_665
Sr2 S1 Th3 95.93(15) 4_655 2_665
Sr2 S1 Sr2 85.60(14) 1_655 4_655
Cu3 S1 Th1 86.32(16) 4_755 1_656
Cu3 S1 Th1 86.32(16) . 1_656
Cu3 S1 Th3 81.02(18) . 2_665
Cu3 S1 Th3 81.02(18) 4_755 2_665
Cu3 S1 Sr2 75.90(7) 4_755 1_655
Cu3 S1 Sr2 160.76(18) . 1_655
Cu3 S1 Sr2 160.76(18) 4_755 4_655
Cu3 S1 Sr2 75.90(7) . 4_655
Cu3 S1 Cu3 121.9(2) 4_755 .
Th1 S2 Th2 106.91(17) 1_656 1_656
Th1 S2 Th3 90.85(15) 1_656 1_556
Th1 S2 Sr1 159.4(2) 1_656 .
Th1 S2 Sr3 91.25(9) 1_656 1_655
Th2 S2 Sr1 93.16(11) 1_656 .
Th2 S2 Sr3 94.73(11) 1_656 1_655
Th3 S2 Th2 104.80(17) 1_556 1_656
Th3 S2 Sr1 88.42(12) 1_556 .
Th3 S2 Sr3 158.8(2) 1_556 1_655
Sr3 S2 Sr1 82.31(15) 1_655 .
Cu3 S2 Th1 86.65(14) . 1_656
Cu3 S2 Th2 162.5(2) . 1_656
Cu3 S2 Th3 85.64(15) . 1_556
Cu3 S2 Sr1 72.76(14) . .
Cu3 S2 Sr3 73.45(14) . 1_655
Th2 S3 Th2 89.50(13) 2_455 3
Th2 S3 Sr2 88.51(5) 3 2_564
Th2 S3 Sr2 158.0(2) 2_455 2_564
Th2 S3 Sr2 158.0(2) 3 3_464
Th2 S3 Sr2 88.51(5) 2_455 3_464
Th2 S3 Sr3 103.77(14) 3 .
Th2 S3 Sr3 103.77(14) 2_455 .
Sr2 S3 Sr2 85.18(14) 2_564 3_464
Sr3 S3 Sr2 98.02(12) . 3_464
Sr3 S3 Sr2 98.02(12) . 2_564
Cu2 S3 Th2 83.64(13) . 3
Cu2 S3 Th2 83.64(13) . 2_455
Cu2 S3 Sr2 74.33(14) . 3_464
Cu2 S3 Sr2 74.33(14) . 2_564
Cu2 S3 Sr3 169.4(2) . .
Th2 S4 Th2 92.96(18) 4 1_655
Th2 S4 Th3 106.3(2) 1_655 .
Th2 S4 Th3 106.3(2) 4 .
Th2 S4 Sr2 90.00(6) 4 2_564
Th2 S4 Sr2 159.4(2) 4 3_564
Th2 S4 Sr2 90.00(6) 1_655 3_564
Th2 S4 Sr2 159.4(2) 1_655 2_564
Th3 S4 Sr2 92.35(15) . 3_564
Th3 S4 Sr2 92.35(15) . 2_564
Sr2 S4 Sr2 80.42(18) 3_564 2_564
Cu1 S4 Th2 87.77(15) . 1_655
Cu1 S4 Th2 87.77(15) . 4
Cu1 S4 Th3 159.2(3) . .
Cu1 S4 Sr2 72.01(17) . 3_564
Cu1 S4 Sr2 72.01(17) . 2_564
Th1 S5 Th3 89.86(13) 2_565 2_665
Th1 S5 Sr1 90.53(10) 2_565 .
Th1 S5 Sr2 102.86(17) 2_565 3_564
Th1 S5 Sr3 161.0(2) 2_565 1_655
Th3 S5 Sr1 160.1(3) 2_665 .
Th3 S5 Sr2 101.73(19) 2_665 3_564
Th3 S5 Sr3 87.99(11) 2_665 1_655
Sr1 S5 Sr2 97.62(14) . 3_564
Sr1 S5 Sr3 85.19(13) . 1_655
Sr2 S5 Sr3 96.03(13) 3_564 1_655
Cu3 S5 Th1 85.81(16) . 2_565
Cu3 S5 Th3 83.68(18) . 2_665
Cu3 S5 Sr1 76.46(15) . .
Cu3 S5 Sr2 169.7(2) . 3_564
Cu3 S5 Sr3 75.22(15) . 1_655
Th2 S6 Th2 89.79(14) 3 2
Th2 S6 Sr1 103.68(14) 3 .
Th2 S6 Sr1 103.68(14) 2 .
Th2 S6 Sr2 158.0(2) 2 2_564
Th2 S6 Sr2 88.74(5) 2 3_564
Th2 S6 Sr2 88.74(5) 3 2_564
Th2 S6 Sr2 158.0(2) 3 3_564
Sr1 S6 Sr2 98.01(13) . 3_564
Sr1 S6 Sr2 98.01(13) . 2_564
Sr2 S6 Sr2 84.51(14) 3_564 2_564
Cu1 S6 Th2 83.54(13) . 3
Cu1 S6 Th2 83.54(13) . 2
Cu1 S6 Sr1 169.6(2) . .
Cu1 S6 Sr2 74.47(14) . 3_564
Cu1 S6 Sr2 74.47(14) . 2_564
Th2 S7 Th2 153.57(19) 3 4
Th2 S7 Sr1 101.89(17) 4 2_554
Th2 S7 Sr1 97.54(16) 3 2_554
Th2 S7 Sr3 97.84(15) 3 2_554
Th2 S7 Sr3 101.23(17) 4 2_554
Sr1 S7 Sr3 85.90(14) 2_554 2_554
Cu1 S7 Th2 84.55(17) . 4
Cu1 S7 Th2 82.53(18) . 3
Cu1 S7 Sr1 161.61(19) . 2_554
Cu1 S7 Sr3 75.91(10) . 2_554
Cu2 S7 Th2 82.91(18) . 3
Cu2 S7 Th2 84.40(17) . 4
Cu2 S7 Sr1 76.49(10) . 2_554
Cu2 S7 Sr3 162.29(19) . 2_554
Cu2 S7 Cu1 121.6(2) . .
Th1 S8 Th3 154.1(2) 2_565 1_556
Th1 S8 Sr2 98.40(15) 2_565 .
Th1 S8 Sr2 98.40(15) 2_565 4_655
Th3 S8 Sr2 100.53(18) 1_556 4_655
Th3 S8 Sr2 100.53(18) 1_556 .
Sr2 S8 Sr2 85.53(14) . 4_655
Cu3 S8 Th1 83.80(18) 4_655 2_565
Cu3 S8 Th1 83.80(18) . 2_565
Cu3 S8 Th3 84.04(16) 4_655 1_556
Cu3 S8 Th3 84.04(16) . 1_556
Cu3 S8 Sr2 75.43(7) 4_655 .
Cu3 S8 Sr2 160.94(18) 4_655 4_655
Cu3 S8 Sr2 75.43(7) . 4_655
Cu3 S8 Sr2 160.95(18) . .
Cu3 S8 Cu3 123.6(2) 4_655 .
Th1 S9 Sr2 93.12(13) . 2_564
Th1 S9 Sr2 93.12(13) . 3_464
Th2 S9 Th1 106.95(19) 4 .
Th2 S9 Th1 106.95(19) . .
Th2 S9 Th2 92.32(18) . 4
Th2 S9 Sr2 158.3(2) 4 3_464
Th2 S9 Sr2 158.3(2) . 2_564
Th2 S9 Sr2 89.66(6) 4 2_564
Th2 S9 Sr2 89.66(6) . 3_464
Sr2 S9 Sr2 80.78(17) 2_564 3_464
Cu2 S9 Th1 159.5(3) . .
Cu2 S9 Th2 86.98(15) . .
Cu2 S9 Th2 86.98(15) . 4
Cu2 S9 Sr2 71.49(16) . 3_464
Cu2 S9 Sr2 71.49(16) . 2_564

loop_
_geom_bond_atom_site_label_1
_geom_bond_atom_site_label_2
_geom_bond_distance
_geom_bond_site_symmetry_2
Th1 Th3 4.11463(16) 1_455
Th1 Cu3 3.545(4) 2_564
Th1 Cu3 3.602(4) 1_454
Th1 Cu3 3.602(4) 4_654
Th1 Cu3 3.545(4) 3_464
Th1 S1 2.892(6) 1_454
Th1 S2 2.853(5) 4_654
Th1 S2 2.853(5) 1_454
Th1 S5 2.876(4) 2_564
Th1 S5 2.876(4) 3_464
Th1 S8 2.924(7) 2_564
Th1 S9 3.032(6) .
Th2 Th2 4.1109(9) 4
Th2 Cu1 3.616(3) 1_455
Th2 Cu1 3.535(3) 2_554
Th2 Cu2 3.610(3) .
Th2 Cu2 3.546(3) 2_454
Th2 S2 3.030(5) 1_454
Th2 S3 2.925(3) 2_454
Th2 S4 2.840(4) 1_455
Th2 S6 2.912(3) 2_554
Th2 S7 2.975(7) 4
Th2 S7 2.958(7) 3_454
Th2 S9 2.850(4) .
Th3 Cu3 3.622(6) 4_654
Th3 Cu3 3.622(6) 1_554
Th3 Cu3 3.532(5) 3_464
Th3 Cu3 3.532(5) 2_664
Th3 S1 3.035(11) 2_664
Th3 S2 2.923(5) 4_654
Th3 S2 2.923(5) 1_554
Th3 S4 3.054(6) .
Th3 S5 2.950(4) 3_464
Th3 S5 2.950(4) 2_664
Th3 S8 3.014(10) 1_554
Sr1 Sr3 4.11471(15) .
Sr1 Sr3 4.11471(15) 1_655
Sr1 Cu2 3.362(3) 2
Sr1 Cu3 3.335(2) 4_655
Sr1 Cu3 3.335(2) .
Sr1 S2 3.150(5) 4_655
Sr1 S2 3.150(5) .
Sr1 S5 3.016(4) .
Sr1 S5 3.016(4) 4_655
Sr1 S6 2.999(6) .
Sr1 S7 3.011(4) 2
Sr1 S7 3.011(4) 3
Sr2 Sr2 4.1276(18) 4_655
Sr2 Sr2 4.1016(18) 4
Sr2 Cu1 3.318(2) 2_565
Sr2 Cu2 3.312(2) 2_565
Sr2 Cu3 3.340(3) 4_655
Sr2 S1 3.019(4) 1_455
Sr2 S3 3.050(4) 2_565
Sr2 S4 3.177(6) 2_565
Sr2 S5 3.051(6) 3_465
Sr2 S6 3.050(4) 2_565
Sr2 S8 3.039(4) .
Sr2 S9 3.185(6) 2_565
Sr3 Cu1 3.355(3) 2
Sr3 Cu3 3.326(2) 1_455
Sr3 Cu3 3.326(2) 4_655
Sr3 S2 3.103(5) 1_455
Sr3 S2 3.103(5) 4_655
Sr3 S3 2.972(6) .
Sr3 S5 3.063(4) 1_455
Sr3 S5 3.063(4) 4_655
Sr3 S7 3.028(4) 3_455
Sr3 S7 3.028(4) 2
Cu1 S4 2.352(7) .
Cu1 S6 2.358(6) .
Cu1 S7 2.358(3) .
Cu1 S7 2.358(3) 4_655
Cu2 S3 2.356(6) .
Cu2 S7 2.356(3) 4
Cu2 S7 2.356(3) .
Cu2 S9 2.371(7) .
Cu3 S1 2.342(3) .
Cu3 S2 2.373(5) .
Cu3 S5 2.295(6) .
Cu3 S8 2.346(3) .

loop_
_twin_individual_id
_twin_individual_mass_fraction_refined
1 0.49(3)
2 0.51(3)
